data_4126327
loop_
_publ_author_name
'Noh, Hyeonju'
'Jeong, Donghyun'
'Ohta, Takehiro'
'Ogura, Takashi'
'Valentine, Joan Selverstone'
'Cho, Jaeheung'

_publ_section_title
;
 Distinct Reactivity of a Mononuclear Peroxocobalt(III) Species toward
 Activation of Nitriles.
;
_journal_name_full 'Journal of the American Chemical Society'
_journal_paper_doi 10.1021/jacs.7b04479
_journal_year 2017
_chemical_formula_sum 'C49 H57 B Co N5 O2'
_chemical_formula_weight 817.73
_chemical_name_common '[Co(TBDAP)(OOCH3CH2CONO)](BPh4)'
_space_group_crystal_system monoclinic
_space_group_IT_number 15
_space_group_name_Hall '-C 2yc'
_space_group_name_H-M_alt 'C 1 2/c 1'
_symmetry_space_group_name_Hall '-C 2yc'
_symmetry_space_group_name_H-M 'C 1 2/c 1'
_atom_sites_solution_hydrogens geom
_cell_angle_alpha 90
_cell_angle_beta 104.459(3)
_cell_angle_gamma 90
_cell_formula_units_Z 8
_cell_length_a 32.059(2)
_cell_length_b 12.5985(8)
_cell_length_c 21.8637(12)
_cell_measurement_reflns_used 9909
_cell_measurement_temperature 143.(2)
_cell_measurement_theta_max 23.4686
_cell_measurement_theta_min 2.8407
_cell_volume 8550.9(9)
_computing_cell_refinement 'SAINT V8.34A (Bruker AXS Inc., 2013)'
_computing_data_collection 'Bruker APEX2'
_computing_data_reduction 'SAINT V8.34A (Bruker AXS Inc., 2013)'
_computing_structure_refinement 'SHELXL-2014/7 (Sheldrick, 2014)'
_diffrn_ambient_temperature 143.(2)
_diffrn_detector_area_resol_mean 10.4167
_diffrn_measured_fraction_theta_full 0.998
_diffrn_measured_fraction_theta_max 0.998
_diffrn_measurement_device_type 'D8 VENTURE'
_diffrn_measurement_method '/f and /w scans'
_diffrn_radiation_monochromator TRIUMPH
_diffrn_radiation_type MoKa
_diffrn_radiation_wavelength 0.71073
_diffrn_reflns_av_R_equivalents 0.2380
_diffrn_reflns_av_unetI/netI 0.0785
_diffrn_reflns_limit_h_max 39
_diffrn_reflns_limit_h_min -39
_diffrn_reflns_limit_k_max 15
_diffrn_reflns_limit_k_min -15
_diffrn_reflns_limit_l_max 26
_diffrn_reflns_limit_l_min -26
_diffrn_reflns_number 124469
_diffrn_reflns_theta_full 26.00
_diffrn_reflns_theta_max 26.00
_diffrn_reflns_theta_min 2.84
_diffrn_source 'Sealed tube'
_diffrn_source_type 'Sealed tube'
_exptl_absorpt_coefficient_mu 0.447
_exptl_absorpt_correction_T_max 0.95
_exptl_absorpt_correction_T_min 0.85
_exptl_absorpt_correction_type multi-scan
_exptl_absorpt_process_details 'SADABS V2014/3 (Bruker AXS Inc.)'
_exptl_crystal_colour 'clear light brown'
_exptl_crystal_density_diffrn 1.270
_exptl_crystal_density_method 'not measured'
_exptl_crystal_description PLATE
_exptl_crystal_F_000 3472
_exptl_crystal_size_max 0.214
_exptl_crystal_size_mid 0.210
_exptl_crystal_size_min 0.124
_refine_diff_density_max 0.780
_refine_diff_density_min -0.413
_refine_ls_extinction_method none
_refine_ls_goodness_of_fit_ref 1.014
_refine_ls_hydrogen_treatment constr
_refine_ls_matrix_type full
_refine_ls_number_parameters 530
_refine_ls_number_reflns 8402
_refine_ls_number_restraints 0
_refine_ls_restrained_S_all 1.014
_refine_ls_R_factor_all 0.1172
_refine_ls_R_factor_gt 0.0549
_refine_ls_shift/su_max 0.001
_refine_ls_shift/su_mean 0.000
_refine_ls_structure_factor_coef Fsqd
_refine_ls_weighting_details 'w=1/[\s^2^(Fo^2^)+(0.1000P)^2^+0.1075P] where P=(Fo^2^+2Fc^2^)/3'
_refine_ls_weighting_scheme calc
_refine_ls_wR_factor_gt 0.1351
_refine_ls_wR_factor_ref 0.1761
_reflns_number_gt 5113
_reflns_number_total 8402
_reflns_threshold_expression 'I > 2\s(I)'
_cod_data_source_file ja7b04479_si_005.cif
_cod_data_source_block BML225
_cod_database_code 4126327

loop_
_space_group_symop_operation_xyz
'x, y, z'
'-x, y, -z+1/2'
'x+1/2, y+1/2, z'
'-x+1/2, y+1/2, -z+1/2'
'-x, -y, -z'
'x, -y, z-1/2'
'-x+1/2, -y+1/2, -z'
'x+1/2, -y+1/2, z-1/2'

loop_
_atom_site_type_symbol
_atom_site_label
_atom_site_fract_x
_atom_site_fract_y
_atom_site_fract_z
_atom_site_U_iso_or_equiv
_atom_site_adp_type
_atom_site_calc_flag
_atom_site_refinement_flags_adp
_atom_site_refinement_flags_posn
_atom_site_occupancy
Co Co1 0.06839(2) 0.68672(4) 0.07904(2) 0.02494(16) Uani d . . 1
O O2 0.02005(8) 0.6157(2) 0.08365(12) 0.0322(6) Uani d . . 1
O O1 0.03341(8) 0.8074(2) 0.07710(12) 0.0313(6) Uani d . . 1
N N2 0.11791(9) 0.7700(2) 0.07248(13) 0.0235(7) Uani d . . 1
N N3 0.06633(9) 0.6539(2) -0.02471(13) 0.0243(7) Uani d . . 1
N N1 0.10050(9) 0.5569(2) 0.08426(14) 0.0270(7) Uani d . . 1
N N4 0.10751(10) 0.6997(3) 0.18238(14) 0.0305(7) Uani d . . 1
C C45 0.23518(11) 0.0629(3) 0.23929(15) 0.0223(8) Uani d . . 1
H H43 0.23 -0.0051 0.2546 0.027 Uiso calc U R 1
C C18 0.12872(12) 0.7755(3) 0.01670(17) 0.0264(8) Uani d . . 1
C C19 0.10994(11) 0.6900(3) -0.02944(17) 0.0275(8) Uani d . . 1
H H32 0.1297 0.6285 -0.0223 0.033 Uiso calc U R 1
H H1 0.1077 0.7165 -0.0728 0.033 Uiso calc U R 1
C C20 0.03139(12) 0.7023(3) -0.07747(17) 0.0292(9) Uani d . . 1
C C22 0.03416(14) 0.6646(3) -0.14330(18) 0.0408(11) Uani d . . 1
H H4 0.0116 0.6993 -0.1757 0.061 Uiso calc U R 1
H H2 0.0302 0.5875 -0.1464 0.061 Uiso calc U R 1
H H3 0.0625 0.6829 -0.1497 0.061 Uiso calc U R 1
C C21 0.03607(14) 0.8223(3) -0.07274(19) 0.0368(10) Uani d . . 1
H H6 0.0365 0.845 -0.0297 0.055 Uiso calc U R 1
H H7 0.0117 0.8557 -0.1027 0.055 Uiso calc U R 1
H H5 0.063 0.8435 -0.0827 0.055 Uiso calc U R 1
C C23 -0.01298(12) 0.6716(3) -0.06954(19) 0.0352(10) Uani d . . 1
H H9 -0.0152 0.6911 -0.0271 0.053 Uiso calc U R 1
H H8 -0.0171 0.5949 -0.0754 0.053 Uiso calc U R 1
H H10 -0.0352 0.7091 -0.101 0.053 Uiso calc U R 1
C C2 0.06413(12) 0.5365(3) -0.02557(18) 0.0305(9) Uani d . . 1
H H11 0.0735 0.5091 -0.0624 0.037 Uiso calc U R 1
H H12 0.034 0.5135 -0.0298 0.037 Uiso calc U R 1
C C3 0.09243(12) 0.4914(3) 0.03407(18) 0.0307(9) Uani d . . 1
C C7 0.12824(12) 0.5291(3) 0.13919(18) 0.0336(9) Uani d . . 1
C C6 0.14558(14) 0.4289(4) 0.1468(2) 0.0469(12) Uani d . . 1
H H15 0.1642 0.4083 0.1859 0.056 Uiso calc U R 1
C C5 0.13565(15) 0.3586(4) 0.0970(2) 0.0494(12) Uani d . . 1
H H13 0.1466 0.2882 0.1023 0.059 Uiso calc U R 1
C C4 0.10983(13) 0.3901(3) 0.0397(2) 0.0411(10) Uani d . . 1
H H14 0.104 0.3432 0.0045 0.049 Uiso calc U R 1
C C8 0.14157(13) 0.6172(4) 0.18614(19) 0.0385(10) Uani d . . 1
H H16 0.1491 0.5866 0.2292 0.046 Uiso calc U R 1
H H31 0.1677 0.6515 0.179 0.046 Uiso calc U R 1
C C13 0.12649(13) 0.8067(3) 0.18269(18) 0.0343(9) Uani d . . 1
H H17 0.1523 0.8126 0.2185 0.041 Uiso calc U R 1
H H18 0.1054 0.8607 0.1886 0.041 Uiso calc U R 1
C C14 0.13882(12) 0.8277(3) 0.12179(18) 0.0296(9) Uani d . . 1
C C15 0.16975(13) 0.9004(3) 0.11582(19) 0.0372(10) Uani d . . 1
H H19 0.1848 0.9409 0.1511 0.045 Uiso calc U R 1
C C16 0.17829(13) 0.9132(3) 0.0574(2) 0.0380(10) Uani d . . 1
H H20 0.1978 0.9666 0.0514 0.046 Uiso calc U R 1
C C17 0.15851(12) 0.8484(3) 0.00761(19) 0.0318(9) Uani d . . 1
H H21 0.1653 0.8541 -0.0321 0.038 Uiso calc U R 1
C C9 0.08589(13) 0.6861(4) 0.2371(2) 0.0388(10) Uani d . . 1
C C12 0.04962(16) 0.7672(5) 0.2311(2) 0.0665(16) Uani d . . 1
H H24 0.028 0.7559 0.1913 0.1 Uiso calc U R 1
H H22 0.0614 0.839 0.2318 0.1 Uiso calc U R 1
H H23 0.0362 0.7586 0.2665 0.1 Uiso calc U R 1
C C11 0.11781(15) 0.7042(4) 0.30180(19) 0.0450(11) Uani d . . 1
H H26 0.1033 0.6909 0.3355 0.068 Uiso calc U R 1
H H25 0.1282 0.7776 0.3046 0.068 Uiso calc U R 1
H H27 0.1423 0.6555 0.3065 0.068 Uiso calc U R 1
C C10 0.06659(15) 0.5752(4) 0.2330(2) 0.0534(13) Uani d . . 1
H H28 0.0512 0.5664 0.2661 0.08 Uiso calc U R 1
H H29 0.0897 0.5224 0.2386 0.08 Uiso calc U R 1
H H30 0.0465 0.5656 0.1915 0.08 Uiso calc U R 1
N N5 -0.01555(10) 0.6806(3) 0.08515(16) 0.0379(8) Uani d . . 1
C C1 -0.00552(13) 0.7782(3) 0.08094(18) 0.0337(9) Uani d . . 1
C C24 -0.03904(16) 0.8625(4) 0.0802(2) 0.0518(12) Uani d . . 1
H H34 -0.0625 0.8319 0.0968 0.062 Uiso calc U R 1
H H35 -0.0258 0.921 0.1088 0.062 Uiso calc U R 1
C C25 -0.0576(2) 0.9062(4) 0.0165(3) 0.0771(18) Uani d . . 1
H H37 -0.0348 0.9393 0.0006 0.116 Uiso calc U R 1
H H38 -0.0795 0.9594 0.0187 0.116 Uiso calc U R 1
H H36 -0.0709 0.8487 -0.0119 0.116 Uiso calc U R 1
C C41 0.2460(2) -0.1092(4) 0.4560(2) 0.0584(15) Uani d . . 1
H H39 0.2587 -0.1599 0.4873 0.07 Uiso calc U R 1
C C40 0.27103(16) -0.0355(4) 0.43579(19) 0.0468(12) Uani d . . 1
H H50 0.3014 -0.0356 0.4525 0.056 Uiso calc U R 1
C C39 0.25219(13) 0.0385(3) 0.39135(17) 0.0331(9) Uani d . . 1
H H47 0.2703 0.0884 0.3781 0.04 Uiso calc U R 1
C C38 0.20782(13) 0.0446(3) 0.36436(16) 0.0276(9) Uani d . . 1
C C44 0.22027(11) 0.1529(3) 0.26522(15) 0.0197(7) Uani d . . 1
C C49 0.23107(11) 0.2500(3) 0.24287(16) 0.0246(8) Uani d . . 1
H H45 0.2232 0.3135 0.2606 0.03 Uiso calc U R 1
C C48 0.25305(12) 0.2576(3) 0.19532(17) 0.0304(9) Uani d . . 1
H H44 0.2594 0.3253 0.1808 0.036 Uiso calc U R 1
C C47 0.26540(12) 0.1670(3) 0.16953(17) 0.0295(9) Uani d . . 1
H H40 0.2795 0.1719 0.1363 0.035 Uiso calc U R 1
C C29 0.05485(14) 0.0599(4) 0.2039(2) 0.0493(12) Uani d . . 1
H H41 0.0265 0.0409 0.1814 0.059 Uiso calc U R 1
C C28 0.08675(15) 0.0698(4) 0.1726(2) 0.0467(11) Uani d . . 1
H H58 0.0804 0.0593 0.1282 0.056 Uiso calc U R 1
C C27 0.12860(12) 0.0954(3) 0.20608(17) 0.0322(9) Uani d . . 1
H H42 0.1503 0.1025 0.1836 0.039 Uiso calc U R 1
C C26 0.13977(12) 0.1108(3) 0.27104(17) 0.0260(8) Uani d . . 1
C C46 0.25722(11) 0.0692(3) 0.19213(16) 0.0273(8) Uani d . . 1
H H46 0.2666 0.0063 0.1756 0.033 Uiso calc U R 1
C C42 0.2026(2) -0.1084(4) 0.4306(2) 0.0566(14) Uani d . . 1
H H49 0.185 -0.1593 0.4441 0.068 Uiso calc U R 1
C C43 0.18367(15) -0.0332(3) 0.38462(19) 0.0399(10) Uani d . . 1
H H48 0.1535 -0.0357 0.3669 0.048 Uiso calc U R 1
C C32 0.18568(11) 0.2527(3) 0.34980(15) 0.0218(8) Uani d . . 1
C C33 0.15471(12) 0.3294(3) 0.32467(17) 0.0264(8) Uani d . . 1
H H55 0.1342 0.3144 0.2861 0.032 Uiso calc U R 1
C C34 0.15267(13) 0.4266(3) 0.35359(17) 0.0290(9) Uani d . . 1
H H54 0.1309 0.4763 0.3348 0.035 Uiso calc U R 1
C C35 0.18208(12) 0.4517(3) 0.40944(17) 0.0281(9) Uani d . . 1
H H53 0.1808 0.5181 0.4294 0.034 Uiso calc U R 1
C C36 0.21334(12) 0.3782(3) 0.43571(17) 0.0281(8) Uani d . . 1
H H51 0.2338 0.394 0.4742 0.034 Uiso calc U R 1
C C37 0.21501(12) 0.2812(3) 0.40626(16) 0.0248(8) Uani d . . 1
H H52 0.237 0.2323 0.4252 0.03 Uiso calc U R 1
C C31 0.10553(13) 0.1029(3) 0.2999(2) 0.0393(10) Uani d . . 1
H H57 0.1113 0.1158 0.344 0.047 Uiso calc U R 1
C C30 0.06400(14) 0.0774(4) 0.2680(2) 0.0501(12) Uani d . . 1
H H56 0.042 0.0721 0.29 0.06 Uiso calc U R 1
B B1 0.18855(13) 0.1397(3) 0.31297(18) 0.0218(9) Uani d . . 1

loop_
_atom_site_aniso_label
_atom_site_aniso_U_11
_atom_site_aniso_U_22
_atom_site_aniso_U_33
_atom_site_aniso_U_12
_atom_site_aniso_U_13
_atom_site_aniso_U_23
Co1 0.0192(3) 0.0248(3) 0.0293(3) -0.0046(2) 0.0031(2) -0.0013(2)
O2 0.0232(14) 0.0318(15) 0.0399(15) -0.0007(12) 0.0049(12) 0.0014(12)
O1 0.0307(15) 0.0252(14) 0.0363(15) -0.0006(12) 0.0050(12) -0.0041(11)
N2 0.0183(16) 0.0253(16) 0.0270(16) -0.0046(13) 0.0058(13) -0.0033(13)
N3 0.0202(16) 0.0230(16) 0.0283(16) -0.0043(12) 0.0035(13) -0.0070(13)
N1 0.0183(16) 0.0278(17) 0.0343(17) -0.0025(13) 0.0054(13) 0.0001(14)
N4 0.0209(16) 0.0348(19) 0.0364(18) -0.0001(14) 0.0084(14) 0.0008(14)
C45 0.0219(19) 0.0212(19) 0.0241(18) -0.0014(15) 0.0059(15) -0.0031(15)
C18 0.022(2) 0.027(2) 0.031(2) -0.0007(16) 0.0085(16) -0.0064(16)
C19 0.0214(19) 0.032(2) 0.0308(19) -0.0041(17) 0.0100(16) -0.0074(17)
C20 0.025(2) 0.037(2) 0.0252(19) -0.0026(17) 0.0051(16) -0.0023(16)
C22 0.039(3) 0.050(3) 0.031(2) -0.006(2) 0.0055(19) -0.0042(19)
C21 0.037(2) 0.035(2) 0.037(2) 0.0001(19) 0.0058(18) 0.0050(19)
C23 0.025(2) 0.038(2) 0.038(2) -0.0008(18) 0.0002(17) -0.0020(18)
C2 0.027(2) 0.024(2) 0.039(2) -0.0046(16) 0.0052(17) -0.0082(17)
C3 0.019(2) 0.026(2) 0.048(2) -0.0042(16) 0.0081(17) -0.0036(18)
C7 0.020(2) 0.040(2) 0.040(2) 0.0053(18) 0.0050(17) 0.0055(19)
C6 0.033(3) 0.052(3) 0.054(3) 0.012(2) 0.008(2) 0.013(2)
C5 0.038(3) 0.033(2) 0.079(4) 0.010(2) 0.018(3) 0.010(2)
C4 0.031(2) 0.030(2) 0.061(3) 0.0009(19) 0.010(2) -0.004(2)
C8 0.019(2) 0.055(3) 0.039(2) 0.0046(19) 0.0029(17) 0.002(2)
C13 0.031(2) 0.039(2) 0.034(2) -0.0107(19) 0.0100(17) -0.0097(18)
C14 0.0208(19) 0.034(2) 0.035(2) -0.0080(17) 0.0083(16) -0.0118(17)
C15 0.028(2) 0.041(3) 0.044(2) -0.0161(19) 0.0117(19) -0.016(2)
C16 0.031(2) 0.035(2) 0.054(3) -0.0154(19) 0.022(2) -0.011(2)
C17 0.027(2) 0.037(2) 0.037(2) -0.0055(17) 0.0171(18) -0.0034(18)
C9 0.027(2) 0.049(3) 0.043(2) 0.004(2) 0.0144(18) 0.012(2)
C12 0.048(3) 0.103(5) 0.059(3) 0.026(3) 0.034(3) 0.024(3)
C11 0.048(3) 0.050(3) 0.040(2) 0.003(2) 0.016(2) -0.001(2)
C10 0.040(3) 0.073(4) 0.045(3) -0.017(2) 0.006(2) 0.016(2)
N5 0.0248(18) 0.041(2) 0.046(2) 0.0013(16) 0.0049(15) -0.0075(17)
C1 0.027(2) 0.037(2) 0.034(2) -0.0008(18) 0.0018(17) -0.0091(18)
C24 0.046(3) 0.048(3) 0.055(3) 0.017(2) 0.002(2) -0.013(2)
C25 0.076(4) 0.052(3) 0.093(4) 0.021(3) 0.003(3) -0.004(3)
C41 0.106(5) 0.033(3) 0.028(2) 0.015(3) 0.001(3) 0.001(2)
C40 0.062(3) 0.042(3) 0.029(2) 0.025(2) -0.002(2) -0.011(2)
C39 0.040(2) 0.035(2) 0.0237(19) 0.0127(19) 0.0063(17) -0.0030(17)
C38 0.041(2) 0.022(2) 0.0227(18) 0.0041(17) 0.0118(17) -0.0052(15)
C44 0.0171(18) 0.0224(18) 0.0173(16) 0.0031(14) -0.0001(14) 0.0003(14)
C49 0.027(2) 0.022(2) 0.0262(19) 0.0008(16) 0.0090(16) -0.0028(15)
C48 0.034(2) 0.029(2) 0.031(2) -0.0014(18) 0.0128(17) 0.0067(17)
C47 0.025(2) 0.042(3) 0.0252(19) -0.0013(17) 0.0128(16) -0.0025(17)
C29 0.021(2) 0.050(3) 0.066(3) 0.001(2) -0.008(2) 0.001(2)
C28 0.042(3) 0.049(3) 0.040(2) 0.004(2) -0.007(2) -0.002(2)
C27 0.028(2) 0.032(2) 0.032(2) 0.0028(17) -0.0012(17) 0.0017(17)
C26 0.025(2) 0.0210(19) 0.032(2) 0.0018(16) 0.0080(16) -0.0015(16)
C46 0.023(2) 0.032(2) 0.0273(19) 0.0020(16) 0.0063(16) -0.0094(16)
C42 0.102(5) 0.027(2) 0.045(3) -0.009(3) 0.026(3) 0.002(2)
C43 0.055(3) 0.030(2) 0.036(2) -0.002(2) 0.013(2) -0.0029(19)
C32 0.0222(19) 0.0234(19) 0.0231(18) -0.0035(15) 0.0118(15) 0.0019(15)
C33 0.029(2) 0.025(2) 0.0254(19) 0.0023(16) 0.0068(16) 0.0042(15)
C34 0.034(2) 0.025(2) 0.033(2) 0.0084(17) 0.0175(18) 0.0067(16)
C35 0.039(2) 0.0192(19) 0.032(2) -0.0027(17) 0.0192(18) -0.0011(16)
C36 0.032(2) 0.029(2) 0.0256(19) -0.0050(17) 0.0112(16) -0.0047(16)
C37 0.025(2) 0.0234(19) 0.0273(19) 0.0011(15) 0.0089(16) -0.0013(15)
C31 0.028(2) 0.046(3) 0.044(2) -0.004(2) 0.0091(19) -0.012(2)
C30 0.027(2) 0.062(3) 0.062(3) -0.002(2) 0.011(2) -0.005(2)
B1 0.021(2) 0.024(2) 0.021(2) 0.0012(17) 0.0054(16) -0.0015(17)

loop_
_atom_type_symbol
_atom_type_description
_atom_type_scat_dispersion_real
_atom_type_scat_dispersion_imag
_atom_type_scat_source
C C 0.0033 0.0016 'International Tables Vol C Tables 4.2.6.8 and 6.1.1.4'
H H 0.0000 0.0000 'International Tables Vol C Tables 4.2.6.8 and 6.1.1.4'
N N 0.0061 0.0033 'International Tables Vol C Tables 4.2.6.8 and 6.1.1.4'
O O 0.0106 0.0060 'International Tables Vol C Tables 4.2.6.8 and 6.1.1.4'
B B 0.0013 0.0007 'International Tables Vol C Tables 4.2.6.8 and 6.1.1.4'
Co Co 0.3494 0.9721 'International Tables Vol C Tables 4.2.6.8 and 6.1.1.4'

loop_
_geom_angle_atom_site_label_1
_geom_angle_atom_site_label_2
_geom_angle_atom_site_label_3
_geom_angle
O2 Co1 O1 83.52(11)
O2 Co1 N1 91.70(12)
O1 Co1 N1 174.90(12)
O2 Co1 N2 176.57(12)
O1 Co1 N2 93.18(12)
N1 Co1 N2 91.62(13)
O2 Co1 N3 98.76(11)
O1 Co1 N3 104.70(11)
N1 Co1 N3 77.73(12)
N2 Co1 N3 81.14(11)
O2 Co1 N4 104.14(11)
O1 Co1 N4 98.07(11)
N1 Co1 N4 81.33(12)
N2 Co1 N4 77.19(11)
N3 Co1 N4 149.26(11)
N5 O2 Co1 115.0(2)
C1 O1 Co1 109.9(2)
C14 N2 C18 120.8(3)
C14 N2 Co1 119.4(2)
C18 N2 Co1 119.6(2)
C2 N3 C19 110.2(3)
C2 N3 C20 111.6(3)
C19 N3 C20 110.4(3)
C2 N3 Co1 100.5(2)
C19 N3 Co1 102.52(19)
C20 N3 Co1 120.8(2)
C3 N1 C7 121.1(3)
C3 N1 Co1 118.9(2)
C7 N1 Co1 119.9(3)
C13 N4 C8 109.9(3)
C13 N4 C9 111.3(3)
C8 N4 C9 110.2(3)
C13 N4 Co1 101.1(2)
C8 N4 Co1 102.5(2)
C9 N4 Co1 121.1(2)
C46 C45 C44 122.8(3)
C46 C45 H43 118.6
C44 C45 H43 118.6
N2 C18 C17 120.6(3)
N2 C18 C19 114.9(3)
C17 C18 C19 124.1(3)
C18 C19 N3 113.4(3)
C18 C19 H32 108.9
N3 C19 H32 108.9
C18 C19 H1 108.9
N3 C19 H1 108.9
H32 C19 H1 107.7
C21 C20 N3 107.8(3)
C21 C20 C23 108.9(3)
N3 C20 C23 110.1(3)
C21 C20 C22 110.1(3)
N3 C20 C22 112.4(3)
C23 C20 C22 107.5(3)
C20 C22 H4 109.5
C20 C22 H2 109.5
H4 C22 H2 109.5
C20 C22 H3 109.5
H4 C22 H3 109.5
H2 C22 H3 109.5
C20 C21 H6 109.5
C20 C21 H7 109.5
H6 C21 H7 109.5
C20 C21 H5 109.5
H6 C21 H5 109.5
H7 C21 H5 109.5
C20 C23 H9 109.5
C20 C23 H8 109.5
H9 C23 H8 109.5
C20 C23 H10 109.5
H9 C23 H10 109.5
H8 C23 H10 109.5
N3 C2 C3 110.5(3)
N3 C2 H11 109.6
C3 C2 H11 109.6
N3 C2 H12 109.6
C3 C2 H12 109.6
H11 C2 H12 108.1
N1 C3 C4 120.1(4)
N1 C3 C2 115.3(3)
C4 C3 C2 124.6(4)
N1 C7 C6 120.2(4)
N1 C7 C8 115.4(3)
C6 C7 C8 124.1(4)
C7 C6 C5 119.3(4)
C7 C6 H15 120.3
C5 C6 H15 120.3
C6 C5 C4 120.1(4)
C6 C5 H13 119.9
C4 C5 H13 119.9
C5 C4 C3 118.9(4)
C5 C4 H14 120.6
C3 C4 H14 120.6
N4 C8 C7 113.4(3)
N4 C8 H16 108.9
C7 C8 H16 108.9
N4 C8 H31 108.9
C7 C8 H31 108.9
H16 C8 H31 107.7
N4 C13 C14 110.8(3)
N4 C13 H17 109.5
C14 C13 H17 109.5
N4 C13 H18 109.5
C14 C13 H18 109.5
H17 C13 H18 108.1
N2 C14 C15 120.9(3)
N2 C14 C13 115.5(3)
C15 C14 C13 123.7(3)
C14 C15 C16 118.5(4)
C14 C15 H19 120.7
C16 C15 H19 120.7
C17 C16 C15 120.1(4)
C17 C16 H20 119.9
C15 C16 H20 119.9
C18 C17 C16 118.7(4)
C18 C17 H21 120.7
C16 C17 H21 120.7
C10 C9 C12 108.6(4)
C10 C9 N4 108.2(3)
C12 C9 N4 110.0(3)
C10 C9 C11 110.9(3)
C12 C9 C11 107.2(4)
N4 C9 C11 111.9(3)
C9 C12 H24 109.5
C9 C12 H22 109.5
H24 C12 H22 109.5
C9 C12 H23 109.5
H24 C12 H23 109.5
H22 C12 H23 109.5
C9 C11 H26 109.5
C9 C11 H25 109.5
H26 C11 H25 109.5
C9 C11 H27 109.5
H26 C11 H27 109.5
H25 C11 H27 109.5
C9 C10 H28 109.5
C9 C10 H29 109.5
H28 C10 H29 109.5
C9 C10 H30 109.5
H28 C10 H30 109.5
H29 C10 H30 109.5
C1 N5 O2 109.6(3)
N5 C1 O1 121.9(4)
N5 C1 C24 119.1(4)
O1 C1 C24 119.0(4)
C25 C24 C1 112.9(4)
C25 C24 H34 109.0
C1 C24 H34 109.0
C25 C24 H35 109.0
C1 C24 H35 109.0
H34 C24 H35 107.8
C24 C25 H37 109.5
C24 C25 H38 109.5
H37 C25 H38 109.5
C24 C25 H36 109.5
H37 C25 H36 109.5
H38 C25 H36 109.5
C42 C41 C40 118.9(4)
C42 C41 H39 120.6
C40 C41 H39 120.6
C41 C40 C39 119.9(5)
C41 C40 H50 120.0
C39 C40 H50 120.0
C40 C39 C38 123.9(4)
C40 C39 H47 118.1
C38 C39 H47 118.1
C43 C38 C39 114.5(4)
C43 C38 B1 125.8(4)
C39 C38 B1 119.7(3)
C49 C44 C45 115.4(3)
C49 C44 B1 124.1(3)
C45 C44 B1 120.3(3)
C44 C49 C48 122.5(3)
C44 C49 H45 118.8
C48 C49 H45 118.8
C47 C48 C49 119.9(3)
C47 C48 H44 120.0
C49 C48 H44 120.0
C48 C47 C46 119.7(3)
C48 C47 H40 120.1
C46 C47 H40 120.1
C28 C29 C30 119.9(4)
C28 C29 H41 120.1
C30 C29 H41 120.1
C29 C28 C27 119.9(4)
C29 C28 H58 120.1
C27 C28 H58 120.1
C26 C27 C28 122.5(4)
C26 C27 H42 118.8
C28 C27 H42 118.8
C27 C26 C31 114.8(4)
C27 C26 B1 124.6(3)
C31 C26 B1 120.6(3)
C47 C46 C45 119.6(3)
C47 C46 H46 120.2
C45 C46 H46 120.2
C41 C42 C43 120.8(5)
C41 C42 H49 119.6
C43 C42 H49 119.6
C38 C43 C42 121.9(5)
C38 C43 H48 119.0
C42 C43 H48 119.0
C33 C32 C37 115.1(3)
C33 C32 B1 121.8(3)
C37 C32 B1 123.1(3)
C34 C33 C32 122.8(3)
C34 C33 H55 118.6
C32 C33 H55 118.6
C35 C34 C33 120.3(3)
C35 C34 H54 119.8
C33 C34 H54 119.8
C36 C35 C34 118.7(3)
C36 C35 H53 120.7
C34 C35 H53 120.7
C35 C36 C37 120.4(3)
C35 C36 H51 119.8
C37 C36 H51 119.8
C36 C37 C32 122.7(3)
C36 C37 H52 118.6
C32 C37 H52 118.6
C30 C31 C26 123.9(4)
C30 C31 H57 118.1
C26 C31 H57 118.1
C29 C30 C31 119.0(4)
C29 C30 H56 120.5
C31 C30 H56 120.5
C44 B1 C26 108.8(3)
C44 B1 C32 110.1(3)
C26 B1 C32 107.6(3)
C44 B1 C38 108.7(3)
C26 B1 C38 111.1(3)
C32 B1 C38 110.5(3)

loop_
_geom_bond_atom_site_label_1
_geom_bond_atom_site_label_2
_geom_bond_distance
Co1 O2 1.814(3)
Co1 O1 1.884(3)
Co1 N1 1.920(3)
Co1 N2 1.938(3)
Co1 N3 2.290(3)
Co1 N4 2.300(3)
O2 N5 1.411(4)
O1 C1 1.324(5)
N2 C14 1.334(5)
N2 C18 1.350(4)
N3 C2 1.481(4)
N3 C19 1.498(4)
N3 C20 1.521(5)
N1 C3 1.346(5)
N1 C7 1.350(5)
N4 C13 1.479(5)
N4 C8 1.495(5)
N4 C9 1.534(5)
C45 C46 1.390(5)
C45 C44 1.404(5)
C45 H43 0.95
C18 C17 1.374(5)
C18 C19 1.495(5)
C19 H32 0.99
C19 H1 0.99
C20 C21 1.520(5)
C20 C23 1.525(5)
C20 C22 1.539(5)
C22 H4 0.98
C22 H2 0.98
C22 H3 0.98
C21 H6 0.98
C21 H7 0.98
C21 H5 0.98
C23 H9 0.98
C23 H8 0.98
C23 H10 0.98
C2 C3 1.502(5)
C2 H11 0.99
C2 H12 0.99
C3 C4 1.386(5)
C7 C6 1.373(6)
C7 C8 1.499(6)
C6 C5 1.377(7)
C6 H15 0.95
C5 C4 1.377(6)
C5 H13 0.95
C4 H14 0.95
C8 H16 0.99
C8 H31 0.99
C13 C14 1.504(5)
C13 H17 0.99
C13 H18 0.99
C14 C15 1.380(5)
C15 C16 1.382(5)
C15 H19 0.95
C16 C17 1.381(5)
C16 H20 0.95
C17 H21 0.95
C9 C10 1.521(6)
C9 C12 1.529(6)
C9 C11 1.542(6)
C12 H24 0.98
C12 H22 0.98
C12 H23 0.98
C11 H26 0.98
C11 H25 0.98
C11 H27 0.98
C10 H28 0.98
C10 H29 0.98
C10 H30 0.98
N5 C1 1.281(5)
C1 C24 1.508(6)
C24 C25 1.477(7)
C24 H34 0.99
C24 H35 0.99
C25 H37 0.98
C25 H38 0.98
C25 H36 0.98
C41 C42 1.363(8)
C41 C40 1.371(7)
C41 H39 0.95
C40 C39 1.373(6)
C40 H50 0.95
C39 C38 1.399(5)
C39 H47 0.95
C38 C43 1.389(6)
C38 B1 1.653(5)
C44 C49 1.393(5)
C44 B1 1.638(5)
C49 C48 1.397(5)
C49 H45 0.95
C48 C47 1.374(5)
C48 H44 0.95
C47 C46 1.377(5)
C47 H40 0.95
C29 C28 1.372(6)
C29 C30 1.376(6)
C29 H41 0.95
C28 C27 1.396(6)
C28 H58 0.95
C27 C26 1.389(5)
C27 H42 0.95
C26 C31 1.399(5)
C26 B1 1.644(5)
C46 H46 0.95
C42 C43 1.404(6)
C42 H49 0.95
C43 H48 0.95
C32 C33 1.396(5)
C32 C37 1.399(5)
C32 B1 1.649(5)
C33 C34 1.388(5)
C33 H55 0.95
C34 C35 1.380(5)
C34 H54 0.95
C35 C36 1.380(5)
C35 H53 0.95
C36 C37 1.388(5)
C36 H51 0.95
C37 H52 0.95
C31 C30 1.377(6)
C31 H57 0.95
C30 H56 0.95

loop_
_geom_torsion_atom_site_label_1
_geom_torsion_atom_site_label_2
_geom_torsion_atom_site_label_3
_geom_torsion_atom_site_label_4
_geom_torsion
O1 Co1 O2 N5 -1.6(2)
N1 Co1 O2 N5 176.6(2)
N3 Co1 O2 N5 -105.5(2)
N4 Co1 O2 N5 95.1(2)
O2 Co1 O1 C1 0.9(2)
N2 Co1 O1 C1 -180.0(2)
N3 Co1 O1 C1 98.3(2)
N4 Co1 O1 C1 -102.5(2)
C14 N2 C18 C17 -6.6(5)
Co1 N2 C18 C17 168.2(3)
C14 N2 C18 C19 166.8(3)
Co1 N2 C18 C19 -18.5(4)
N2 C18 C19 N3 32.7(5)
C17 C18 C19 N3 -154.2(4)
C2 N3 C19 C18 -134.2(3)
C20 N3 C19 C18 102.1(3)
Co1 N3 C19 C18 -27.9(3)
C2 N3 C20 C21 179.8(3)
C19 N3 C20 C21 -57.3(4)
Co1 N3 C20 C21 62.2(3)
C2 N3 C20 C23 61.2(4)
C19 N3 C20 C23 -175.9(3)
Co1 N3 C20 C23 -56.5(4)
C2 N3 C20 C22 -58.7(4)
C19 N3 C20 C22 64.3(4)
Co1 N3 C20 C22 -176.3(2)
C19 N3 C2 C3 68.8(4)
C20 N3 C2 C3 -168.1(3)
Co1 N3 C2 C3 -38.8(3)
C7 N1 C3 C4 5.4(5)
Co1 N1 C3 C4 -169.6(3)
C7 N1 C3 C2 -174.6(3)
Co1 N1 C3 C2 10.4(4)
N3 C2 C3 N1 24.3(4)
N3 C2 C3 C4 -155.7(4)
C3 N1 C7 C6 -6.4(6)
Co1 N1 C7 C6 168.6(3)
C3 N1 C7 C8 167.3(3)
Co1 N1 C7 C8 -17.7(4)
N1 C7 C6 C5 2.4(6)
C8 C7 C6 C5 -170.6(4)
C7 C6 C5 C4 2.3(7)
C6 C5 C4 C3 -3.2(6)
N1 C3 C4 C5 -0.6(6)
C2 C3 C4 C5 179.4(4)
C13 N4 C8 C7 -133.1(3)
C9 N4 C8 C7 103.9(4)
Co1 N4 C8 C7 -26.3(4)
N1 C7 C8 N4 31.1(5)
C6 C7 C8 N4 -155.5(4)
C8 N4 C13 C14 70.1(4)
C9 N4 C13 C14 -167.6(3)
Co1 N4 C13 C14 -37.7(3)
C18 N2 C14 C15 5.0(6)
Co1 N2 C14 C15 -169.7(3)
C18 N2 C14 C13 -174.5(3)
Co1 N2 C14 C13 10.8(5)
N4 C13 C14 N2 23.1(5)
N4 C13 C14 C15 -156.4(4)
N2 C14 C15 C16 0.7(6)
C13 C14 C15 C16 -179.8(4)
C14 C15 C16 C17 -4.9(6)
N2 C18 C17 C16 2.3(6)
C19 C18 C17 C16 -170.4(4)
C15 C16 C17 C18 3.4(6)
C13 N4 C9 C10 179.1(3)
C8 N4 C9 C10 -58.8(4)
Co1 N4 C9 C10 60.6(4)
C13 N4 C9 C12 60.6(5)
C8 N4 C9 C12 -177.2(4)
Co1 N4 C9 C12 -57.8(4)
C13 N4 C9 C11 -58.4(4)
C8 N4 C9 C11 63.8(4)
Co1 N4 C9 C11 -176.8(3)
Co1 O2 N5 C1 1.9(4)
O2 N5 C1 O1 -1.1(5)
O2 N5 C1 C24 178.8(3)
Co1 O1 C1 N5 -0.1(4)
Co1 O1 C1 C24 180.0(3)
N5 C1 C24 C25 -103.4(5)
O1 C1 C24 C25 76.5(5)
C42 C41 C40 C39 1.1(6)
C41 C40 C39 C38 0.1(6)
C40 C39 C38 C43 -2.0(5)
C40 C39 C38 B1 177.9(3)
C46 C45 C44 C49 -3.3(5)
C46 C45 C44 B1 171.0(3)
C45 C44 C49 C48 3.6(5)
B1 C44 C49 C48 -170.5(3)
C44 C49 C48 C47 -1.0(6)
C49 C48 C47 C46 -2.0(6)
C30 C29 C28 C27 1.4(7)
C29 C28 C27 C26 0.5(7)
C28 C27 C26 C31 -2.4(6)
C28 C27 C26 B1 179.3(4)
C48 C47 C46 C45 2.3(6)
C44 C45 C46 C47 0.5(5)
C40 C41 C42 C43 -0.3(7)
C39 C38 C43 C42 2.7(6)
B1 C38 C43 C42 -177.2(4)
C41 C42 C43 C38 -1.7(7)
C37 C32 C33 C34 -0.6(5)
B1 C32 C33 C34 -177.5(3)
C32 C33 C34 C35 0.3(5)
C33 C34 C35 C36 0.0(5)
C34 C35 C36 C37 0.1(5)
C35 C36 C37 C32 -0.4(5)
C33 C32 C37 C36 0.6(5)
B1 C32 C37 C36 177.5(3)
C27 C26 C31 C30 2.6(6)
B1 C26 C31 C30 -179.0(4)
C28 C29 C30 C31 -1.2(7)
C26 C31 C30 C29 -0.9(7)
C49 C44 B1 C26 97.6(4)
C45 C44 B1 C26 -76.3(4)
C49 C44 B1 C32 -20.1(5)
C45 C44 B1 C32 166.1(3)
C49 C44 B1 C38 -141.3(3)
C45 C44 B1 C38 44.9(4)
C27 C26 B1 C44 2.9(5)
C31 C26 B1 C44 -175.3(3)
C27 C26 B1 C32 122.1(4)
C31 C26 B1 C32 -56.1(4)
C27 C26 B1 C38 -116.8(4)
C31 C26 B1 C38 65.0(4)
C33 C32 B1 C44 89.4(4)
C37 C32 B1 C44 -87.2(4)
C33 C32 B1 C26 -29.0(4)
C37 C32 B1 C26 154.4(3)
C33 C32 B1 C38 -150.5(3)
C37 C32 B1 C38 32.9(4)
C43 C38 B1 C44 -138.1(4)
C39 C38 B1 C44 42.0(4)
C43 C38 B1 C26 -18.4(5)
C39 C38 B1 C26 161.7(3)
C43 C38 B1 C32 101.0(4)
C39 C38 B1 C32 -78.9(4)
